data_4302428
loop_
_publ_author_name
'Zhaorui Pan'
'Jiao Xu'
'Hegen Zheng'
'Kexuan Huang'
'Yizhi Li'
'Zijian Guo'
'Stuart R. Batten'

_publ_section_title
;
Three New Heterothiometallic Cluster Polymers with Fascinating Topologies
;
_journal_name_full 'Inorganic Chemistry'
_journal_page_first 5772
_journal_page_last 5778
_journal_paper_doi 10.1021/ic802457j
_journal_volume 48
_journal_year 2009
_chemical_formula_moiety 'C36 H36 Cu4 I2 N6 S4 W, H2 O'
_chemical_formula_sum 'C36 H38 Cu4 I2 N6 O S4 W'
_chemical_formula_weight 1390.77
_chemical_name_systematic
; 
 ? 
;
_space_group_IT_number 77
_symmetry_cell_setting tetragonal
_symmetry_space_group_name_Hall 'P 4c'
_symmetry_space_group_name_H-M 'P 42'
_atom_sites_solution_hydrogens geom
_atom_sites_solution_primary direct
_atom_sites_solution_secondary difmap
_audit_creation_method SHELXL-97
_cell_angle_alpha 90.00
_cell_angle_beta 90.00
_cell_angle_gamma 90.00
_cell_formula_units_Z 2
_cell_length_a 12.6773(7)
_cell_length_b 12.6773(7)
_cell_length_c 13.2398(14)
_cell_measurement_reflns_used 1514
_cell_measurement_temperature 291(2)
_cell_measurement_theta_max 21.68
_cell_measurement_theta_min 2.22
_cell_volume 2127.8(3)
_computing_cell_refinement SMART
_computing_data_collection 'SMART (Bruker, 2000)'
_computing_data_reduction 'SAINT (Bruker, 2000)'
_computing_molecular_graphics SHELXTL
_computing_publication_material SHELXTL
_computing_structure_refinement SHELXTL
_computing_structure_solution 'SHELXTL (Bruker, 2000)'
_diffrn_ambient_temperature 291(2)
_diffrn_measured_fraction_theta_full 1.000
_diffrn_measured_fraction_theta_max 1.000
_diffrn_measurement_device_type 'CCD area detector'
_diffrn_measurement_method 'phi and omega scans'
_diffrn_radiation_monochromator graphite
_diffrn_radiation_source 'fine-focus sealed tube'
_diffrn_radiation_type MoK\a
_diffrn_radiation_wavelength 0.71073
_diffrn_reflns_av_R_equivalents 0.0495
_diffrn_reflns_av_sigmaI/netI 0.0637
_diffrn_reflns_limit_h_max 8
_diffrn_reflns_limit_h_min -15
_diffrn_reflns_limit_k_max 14
_diffrn_reflns_limit_k_min -15
_diffrn_reflns_limit_l_max 16
_diffrn_reflns_limit_l_min -16
_diffrn_reflns_number 11810
_diffrn_reflns_theta_full 25.98
_diffrn_reflns_theta_max 25.98
_diffrn_reflns_theta_min 1.61
_exptl_absorpt_coefficient_mu 6.344
_exptl_absorpt_correction_T_max 0.22
_exptl_absorpt_correction_T_min 0.16
_exptl_absorpt_correction_type multi-scan
_exptl_absorpt_process_details 'SADABS; Bruker, 2000'
_exptl_crystal_colour red
_exptl_crystal_density_diffrn 2.171
_exptl_crystal_density_method 'not measured'
_exptl_crystal_description prism
_exptl_crystal_F_000 1328
_exptl_crystal_size_max 0.30
_exptl_crystal_size_mid 0.26
_exptl_crystal_size_min 0.24
_refine_diff_density_max 1.335
_refine_diff_density_min -1.710
_refine_diff_density_rms 0.175
_refine_ls_abs_structure_details 'Flack H D (1983), Acta Cryst. A39, 876-881'
_refine_ls_abs_structure_Flack 0.015(14)
_refine_ls_extinction_method none
_refine_ls_goodness_of_fit_ref 1.148
_refine_ls_hydrogen_treatment constr
_refine_ls_matrix_type full
_refine_ls_number_parameters 245
_refine_ls_number_reflns 4163
_refine_ls_number_restraints 1
_refine_ls_restrained_S_all 1.147
_refine_ls_R_factor_all 0.0621
_refine_ls_R_factor_gt 0.0566
_refine_ls_shift/su_max 0.000
_refine_ls_shift/su_mean 0.000
_refine_ls_structure_factor_coef Fsqd
_refine_ls_weighting_details 'calc w=1/[\s^2^(Fo^2^)+(0.0566P)^2^+0.5604P] where P=(Fo^2^+2Fc^2^)/3'
_refine_ls_weighting_scheme calc
_refine_ls_wR_factor_gt 0.1210
_refine_ls_wR_factor_ref 0.1223
_reflns_number_gt 3657
_reflns_number_total 4163
_reflns_threshold_expression >2sigma(I)
_cod_data_source_file ic802457j_si_002_2.cif
_cod_data_source_block 2
_cod_depositor_comments
;
The following automatic conversions were performed:
'_symmetry_cell_setting' value 'Tetragonal' changed to 'tetragonal'
according to '/home/saulius/struct/CIF-dictionaries/cif_core.dic'
dictionary named 'cif_core.dic' version 2.4.1 from 2010-06-29.

Automatic conversion script
Id: cif_fix_enum 1527 2010-12-29 10:47:43Z saulius 
;
_cod_original_sg_symbol_Hall 'P 4c '
_cod_database_code 4302428

loop_
_symmetry_equiv_pos_as_xyz
'x, y, z'
'-x, -y, z'
'-y, x, z+1/2'
'y, -x, z+1/2'

loop_
_atom_site_label
_atom_site_type_symbol
_atom_site_fract_x
_atom_site_fract_y
_atom_site_fract_z
_atom_site_U_iso_or_equiv
_atom_site_adp_type
_atom_site_occupancy
_atom_site_symmetry_multiplicity
_atom_site_calc_flag
_atom_site_refinement_flags
_atom_site_disorder_assembly
_atom_site_disorder_group
C1 C 1.1573(8) 0.1386(7) 0.0579(8) 0.030(2) Uani 1 1 d . . .
H1 H 1.2112 0.1227 0.1031 0.036 Uiso 1 1 calc R . .
C2 C 1.1455(7) 0.0773(7) -0.0221(7) 0.0268(19) Uani 1 1 d . . .
H2 H 1.1920 0.0213 -0.0310 0.032 Uiso 1 1 calc R . .
C3 C 1.0643(7) 0.0933(7) -0.0956(7) 0.029(2) Uani 1 1 d . . .
C4 C 1.0026(9) 0.1823(8) -0.0735(7) 0.037(2) Uani 1 1 d . . .
H4 H 0.9483 0.2006 -0.1174 0.044 Uiso 1 1 calc R . .
C5 C 1.0189(7) 0.2417(9) 0.0083(8) 0.037(2) Uani 1 1 d . . .
H5 H 0.9755 0.2997 0.0192 0.044 Uiso 1 1 calc R . .
C6 C 1.0534(8) 0.0323(8) -0.1871(8) 0.037(2) Uani 1 1 d . . .
H6A H 1.1124 -0.0160 -0.1931 0.044 Uiso 1 1 calc R . .
H6B H 1.0547 0.0793 -0.2450 0.044 Uiso 1 1 calc R . .
C7 C 0.7255(7) 0.1653(7) 0.2283(8) 0.033(2) Uani 1 1 d . . .
H7 H 0.7462 0.1676 0.2956 0.040 Uiso 1 1 calc R . .
C8 C 0.6680(7) 0.0842(8) 0.1937(9) 0.037(2) Uani 1 1 d . . .
H8 H 0.6530 0.0292 0.2378 0.045 Uiso 1 1 calc R . .
C9 C 0.6324(8) 0.0783(10) 0.1026(10) 0.047(3) Uani 1 1 d . . .
C10 C 0.5616(8) -0.0080(8) 0.0632(9) 0.041(2) Uani 1 1 d . . .
H10A H 0.5765 -0.0711 0.1022 0.049 Uiso 1 1 calc R . .
H10B H 0.5828 -0.0225 -0.0058 0.049 Uiso 1 1 calc R . .
C11 C 0.6628(8) 0.1577(8) 0.0295(8) 0.038(2) Uani 1 1 d . . .
H11 H 0.6424 0.1506 -0.0376 0.046 Uiso 1 1 calc R . .
C12 C 0.7221(7) 0.2442(8) 0.0590(9) 0.036(2) Uani 1 1 d . . .
H12 H 0.7400 0.2976 0.0140 0.043 Uiso 1 1 calc R . .
C13 C 0.6146(7) 0.3750(7) 0.3322(8) 0.033(2) Uani 1 1 d . . .
H13 H 0.5863 0.3495 0.2722 0.039 Uiso 1 1 calc R . .
C14 C 0.5502(9) 0.3823(10) 0.4147(8) 0.045(3) Uani 1 1 d . . .
H14 H 0.4800 0.3613 0.4119 0.053 Uiso 1 1 calc R . .
C15 C 0.5939(8) 0.4220(8) 0.5026(9) 0.036(2) Uani 1 1 d . . .
C16 C 0.5189(8) 0.4403(8) 0.5937(8) 0.037(2) Uani 1 1 d . . .
H16A H 0.5555 0.4247 0.6563 0.044 Uiso 1 1 calc R . .
H16B H 0.4583 0.3939 0.5886 0.044 Uiso 1 1 calc R . .
C17 C 0.6965(8) 0.4529(8) 0.5071(9) 0.038(2) Uani 1 1 d . . .
H17 H 0.7258 0.4772 0.5672 0.046 Uiso 1 1 calc R . .
C18 C 0.7554(7) 0.4472(8) 0.4207(7) 0.032(2) Uani 1 1 d . . .
H18 H 0.8233 0.4749 0.4225 0.038 Uiso 1 1 calc R . .
Cu1 Cu 1.13190(10) 0.33069(10) 0.18974(11) 0.0421(3) Uani 1 1 d . . .
Cu2 Cu 0.82873(10) 0.37788(10) 0.21377(10) 0.0398(3) Uani 1 1 d . . .
I1 I 1.29636(5) 0.25932(5) 0.28047(7) 0.03778(18) Uani 1 1 d . . .
N1 N 1.0976(7) 0.2205(7) 0.0770(8) 0.040(2) Uani 1 1 d . . .
N2 N 0.7541(7) 0.2464(8) 0.1622(7) 0.042(2) Uani 1 1 d . . .
N3 N 0.7223(7) 0.4045(7) 0.3337(7) 0.039(2) Uani 1 1 d . . .
O1W O 0.5000 1.0000 0.3894(11) 0.062(4) Uani 1 2 d S . .
H1A H 0.4967 1.0359 0.4435 0.075 Uiso 0.50 1 d PR . .
H1B H 0.4959 0.9347 0.4036 0.075 Uiso 0.50 1 d PR . .
S1 S 0.98815(19) 0.35654(19) 0.2942(3) 0.0397(6) Uani 1 1 d . . .
S2 S 1.1451(2) 0.4890(2) 0.1020(2) 0.0401(7) Uani 1 1 d . . .
W1 W 1.0000 0.5000 0.19791(6) 0.03612(16) Uani 1 2 d S . .

loop_
_atom_site_aniso_label
_atom_site_aniso_U_11
_atom_site_aniso_U_22
_atom_site_aniso_U_33
_atom_site_aniso_U_23
_atom_site_aniso_U_13
_atom_site_aniso_U_12
C1 0.035(5) 0.025(4) 0.031(5) 0.006(4) -0.001(4) -0.005(4)
C2 0.024(4) 0.025(4) 0.031(5) 0.004(4) 0.004(4) -0.008(3)
C3 0.029(5) 0.030(5) 0.028(5) 0.006(4) 0.004(4) -0.005(4)
C4 0.050(6) 0.036(5) 0.025(5) 0.007(4) -0.001(5) 0.009(5)
C5 0.025(5) 0.043(5) 0.042(6) -0.004(5) 0.002(4) 0.003(4)
C6 0.049(6) 0.022(4) 0.040(6) -0.003(4) 0.016(5) -0.009(4)
C7 0.023(4) 0.032(5) 0.045(6) -0.006(4) 0.011(4) 0.008(4)
C8 0.036(5) 0.031(5) 0.045(6) -0.001(5) -0.004(5) 0.007(4)
C9 0.032(5) 0.057(7) 0.051(7) 0.000(6) -0.010(5) 0.003(5)
C10 0.047(6) 0.031(5) 0.046(6) -0.002(4) -0.015(5) 0.017(4)
C11 0.032(5) 0.054(6) 0.029(6) -0.014(5) -0.005(4) 0.000(4)
C12 0.028(4) 0.035(5) 0.044(6) -0.007(4) -0.008(4) 0.014(4)
C13 0.028(5) 0.028(5) 0.043(6) 0.005(4) -0.002(4) 0.001(4)
C14 0.035(5) 0.070(8) 0.028(5) -0.007(5) -0.003(4) 0.021(5)
C15 0.038(5) 0.032(5) 0.039(6) -0.005(4) 0.003(5) -0.011(4)
C16 0.035(5) 0.038(6) 0.037(6) -0.002(4) -0.002(4) 0.017(4)
C17 0.032(5) 0.035(5) 0.048(6) 0.014(5) 0.007(5) -0.002(4)
C18 0.029(5) 0.034(5) 0.032(5) 0.005(4) -0.007(4) -0.003(4)
Cu1 0.0429(7) 0.0447(7) 0.0389(8) 0.0012(7) -0.0003(7) 0.0009(5)
Cu2 0.0402(7) 0.0411(7) 0.0379(9) -0.0025(6) -0.0001(6) -0.0057(5)
I1 0.0328(3) 0.0396(3) 0.0409(3) 0.0025(3) -0.0004(3) -0.0006(2)
N1 0.026(4) 0.034(4) 0.060(6) -0.006(4) -0.012(4) -0.013(4)
N2 0.047(5) 0.044(5) 0.034(5) -0.007(4) 0.008(4) -0.009(4)
N3 0.037(5) 0.038(5) 0.043(5) -0.012(4) 0.002(4) -0.015(4)
O1W 0.067(8) 0.068(8) 0.051(9) 0.000 0.000 -0.011(6)
S1 0.0325(12) 0.0394(12) 0.0474(18) 0.0036(14) 0.0010(13) -0.0059(9)
S2 0.0417(14) 0.0371(13) 0.0417(18) 0.0018(12) 0.0037(13) -0.0021(11)
W1 0.0342(3) 0.0354(3) 0.0388(3) 0.000 0.000 -0.0026(2)

loop_
_atom_type_symbol
_atom_type_description
_atom_type_scat_dispersion_real
_atom_type_scat_dispersion_imag
_atom_type_scat_source
C C 0.0033 0.0016 'International Tables Vol C Tables 4.2.6.8 and 6.1.1.4'
H H 0.0000 0.0000 'International Tables Vol C Tables 4.2.6.8 and 6.1.1.4'
N N 0.0061 0.0033 'International Tables Vol C Tables 4.2.6.8 and 6.1.1.4'
S S 0.1246 0.1234 'International Tables Vol C Tables 4.2.6.8 and 6.1.1.4'
Cu Cu 0.3201 1.2651 'International Tables Vol C Tables 4.2.6.8 and 6.1.1.4'
I I -0.4742 1.8119 'International Tables Vol C Tables 4.2.6.8 and 6.1.1.4'
W W -0.8490 6.8722 'International Tables Vol C Tables 4.2.6.8 and 6.1.1.4'
O O 0.0106 0.0060 'International Tables Vol C Tables 4.2.6.8 and 6.1.1.4'

loop_
_geom_angle_atom_site_label_1
_geom_angle_atom_site_label_2
_geom_angle_atom_site_label_3
_geom_angle
_geom_angle_site_symmetry_1
_geom_angle_site_symmetry_3
_geom_angle_publ_flag
N1 C1 C2 123.7(10) . . ?
N1 C1 H1 118.1 . . ?
C2 C1 H1 118.1 . . ?
C1 C2 C3 122.9(9) . . ?
C1 C2 H2 118.5 . . ?
C3 C2 H2 118.5 . . ?
C4 C3 C2 111.8(9) . . ?
C4 C3 C6 123.5(9) . . ?
C2 C3 C6 124.4(9) . . ?
C5 C4 C3 122.4(10) . . ?
C5 C4 H4 118.8 . . ?
C3 C4 H4 118.8 . . ?
C4 C5 N1 122.6(10) . . ?
C4 C5 H5 118.7 . . ?
N1 C5 H5 118.7 . . ?
C3 C6 C6 111.1(7) . 2_755 ?
C3 C6 H6A 109.4 . . ?
C6 C6 H6A 109.4 2_755 . ?
C3 C6 H6B 109.4 . . ?
C6 C6 H6B 109.4 2_755 . ?
H6A C6 H6B 108.0 . . ?
C8 C7 N2 119.4(10) . . ?
C8 C7 H7 120.3 . . ?
N2 C7 H7 120.3 . . ?
C9 C8 C7 123.7(11) . . ?
C9 C8 H8 118.2 . . ?
C7 C8 H8 118.2 . . ?
C8 C9 C11 119.4(10) . . ?
C8 C9 C10 125.0(11) . . ?
C11 C9 C10 115.6(10) . . ?
C9 C10 C10 119.7(10) . 2_655 ?
C9 C10 H10A 107.4 . . ?
C10 C10 H10A 107.4 2_655 . ?
C9 C10 H10B 107.4 . . ?
C10 C10 H10B 107.4 2_655 . ?
H10A C10 H10B 106.9 . . ?
C12 C11 C9 120.4(10) . . ?
C12 C11 H11 119.8 . . ?
C9 C11 H11 119.8 . . ?
C11 C12 N2 116.1(10) . . ?
C11 C12 H12 122.0 . . ?
N2 C12 H12 122.0 . . ?
C14 C13 N3 123.2(10) . . ?
C14 C13 H13 118.4 . . ?
N3 C13 H13 118.4 . . ?
C13 C14 C15 117.2(10) . . ?
C13 C14 H14 121.4 . . ?
C15 C14 H14 121.4 . . ?
C17 C15 C14 121.7(11) . . ?
C17 C15 C16 120.5(10) . . ?
C14 C15 C16 117.5(9) . . ?
C15 C16 C16 109.1(8) . 2_665 ?
C15 C16 H16A 109.9 . . ?
C16 C16 H16A 109.9 2_665 . ?
C15 C16 H16B 109.9 . . ?
C16 C16 H16B 109.9 2_665 . ?
H16A C16 H16B 108.3 . . ?
C15 C17 C18 118.0(10) . . ?
C15 C17 H17 121.0 . . ?
C18 C17 H17 121.0 . . ?
N3 C18 C17 124.7(9) . . ?
N3 C18 H18 117.6 . . ?
C17 C18 H18 117.6 . . ?
N1 Cu1 S1 111.0(2) . . ?
N1 Cu1 S2 103.6(3) . . ?
S1 Cu1 S2 103.50(10) . . ?
N1 Cu1 I1 105.5(3) . . ?
S1 Cu1 I1 114.18(10) . . ?
S2 Cu1 I1 118.62(9) . . ?
N1 Cu1 W1 115.3(3) . . ?
S1 Cu1 W1 51.70(7) . . ?
S2 Cu1 W1 51.95(8) . . ?
I1 Cu1 W1 139.19(6) . . ?
N2 Cu2 N3 94.9(3) . . ?
N2 Cu2 S2 117.3(3) . 2_765 ?
N3 Cu2 S2 117.7(3) . 2_765 ?
N2 Cu2 S1 117.9(3) . . ?
N3 Cu2 S1 103.4(3) . . ?
S2 Cu2 S1 105.13(10) 2_765 . ?
N2 Cu2 W1 145.6(3) . . ?
N3 Cu2 W1 119.1(2) . . ?
S2 Cu2 W1 53.10(8) 2_765 . ?
S1 Cu2 W1 52.51(7) . . ?
C1 N1 C5 116.5(9) . . ?
C1 N1 Cu1 123.2(7) . . ?
C5 N1 Cu1 119.5(7) . . ?
C7 N2 C12 120.8(9) . . ?
C7 N2 Cu2 120.8(7) . . ?
C12 N2 Cu2 118.1(7) . . ?
C18 N3 C13 114.8(9) . . ?
C18 N3 Cu2 120.7(7) . . ?
C13 N3 Cu2 124.4(7) . . ?
H1A O1W H1B 109.5 . . ?
W1 S1 Cu2 72.42(10) . . ?
W1 S1 Cu1 73.73(10) . . ?
Cu2 S1 Cu1 115.60(16) . . ?
W1 S2 Cu2 72.77(10) . 2_765 ?
W1 S2 Cu1 73.23(9) . . ?
Cu2 S2 Cu1 109.07(14) 2_765 . ?
S1 W1 S1 110.11(18) 2_765 . ?
S1 W1 S2 109.22(10) 2_765 2_765 ?
S1 W1 S2 108.69(10) . 2_765 ?
S1 W1 S2 108.69(10) 2_765 . ?
S1 W1 S2 109.22(10) . . ?
S2 W1 S2 110.92(17) 2_765 . ?
S1 W1 Cu2 55.07(7) 2_765 2_765 ?
S1 W1 Cu2 118.86(8) . 2_765 ?
S2 W1 Cu2 132.46(8) 2_765 2_765 ?
S2 W1 Cu2 54.13(8) . 2_765 ?
S1 W1 Cu2 118.86(8) 2_765 . ?
S1 W1 Cu2 55.07(7) . . ?
S2 W1 Cu2 54.13(8) 2_765 . ?
S2 W1 Cu2 132.46(8) . . ?
Cu2 W1 Cu2 171.00(7) 2_765 . ?
S1 W1 Cu1 54.57(8) 2_765 2_765 ?
S1 W1 Cu1 128.70(8) . 2_765 ?
S2 W1 Cu1 54.82(8) 2_765 2_765 ?
S2 W1 Cu1 122.08(8) . 2_765 ?
Cu2 W1 Cu1 92.60(4) 2_765 2_765 ?
Cu2 W1 Cu1 87.76(4) . 2_765 ?
S1 W1 Cu1 128.70(8) 2_765 . ?
S1 W1 Cu1 54.57(8) . . ?
S2 W1 Cu1 122.08(8) 2_765 . ?
S2 W1 Cu1 54.82(8) . . ?
Cu2 W1 Cu1 87.76(4) 2_765 . ?
Cu2 W1 Cu1 92.60(4) . . ?
Cu1 W1 Cu1 175.44(7) 2_765 . ?

loop_
_geom_bond_atom_site_label_1
_geom_bond_atom_site_label_2
_geom_bond_distance
_geom_bond_site_symmetry_2
_geom_bond_publ_flag
C1 N1 1.309(13) . ?
C1 C2 1.322(14) . ?
C1 H1 0.9300 . ?
C2 C3 1.431(13) . ?
C2 H2 0.9300 . ?
C3 C4 1.404(14) . ?
C3 C6 1.444(13) . ?
C4 C5 1.334(15) . ?
C4 H4 0.9300 . ?
C5 N1 1.377(14) . ?
C5 H5 0.9300 . ?
C6 C6 1.582(19) 2_755 ?
C6 H6A 0.9700 . ?
C6 H6B 0.9700 . ?
C7 C8 1.341(14) . ?
C7 N2 1.398(14) . ?
C7 H7 0.9300 . ?
C8 C9 1.290(17) . ?
C8 H8 0.9300 . ?
C9 C11 1.448(16) . ?
C9 C10 1.508(16) . ?
C10 C10 1.58(2) 2_655 ?
C10 H10A 0.9700 . ?
C10 H10B 0.9700 . ?
C11 C12 1.385(13) . ?
C11 H11 0.9300 . ?
C12 N2 1.425(14) . ?
C12 H12 0.9300 . ?
C13 C14 1.366(15) . ?
C13 N3 1.415(12) . ?
C13 H13 0.9300 . ?
C14 C15 1.384(15) . ?
C14 H14 0.9300 . ?
C15 C17 1.359(14) . ?
C15 C16 1.554(14) . ?
C16 C16 1.587(18) 2_665 ?
C16 H16A 0.9700 . ?
C16 H16B 0.9700 . ?
C17 C18 1.368(14) . ?
C17 H17 0.9300 . ?
C18 N3 1.341(13) . ?
C18 H18 0.9300 . ?
Cu1 N1 2.090(9) . ?
Cu1 S1 2.311(3) . ?
Cu1 S2 2.324(3) . ?
Cu1 I1 2.5707(15) . ?
Cu1 W1 2.7231(14) . ?
Cu2 N2 2.035(9) . ?
Cu2 N3 2.110(9) . ?
Cu2 S2 2.269(3) 2_765 ?
Cu2 S1 2.301(3) . ?
Cu2 W1 2.6749(13) . ?
O1W H1A 0.8500 . ?
O1W H1B 0.8500 . ?
S1 W1 2.226(3) . ?
S2 W1 2.240(3) . ?
S2 Cu2 2.269(3) 2_765 ?
W1 S1 2.226(3) 2_765 ?
W1 S2 2.240(3) 2_765 ?
W1 Cu2 2.6749(13) 2_765 ?
W1 Cu1 2.7231(14) 2_765 ?

loop_
_geom_hbond_atom_site_label_D
_geom_hbond_atom_site_label_H
_geom_hbond_atom_site_label_A
_geom_hbond_distance_DH
_geom_hbond_distance_HA
_geom_hbond_distance_DA
_geom_hbond_angle_DHA
_geom_hbond_site_symmetry_A
O1W H1B S2 0.85 2.82 3.365(13) 124 4_575
O1W H1A S2 0.85 2.52 3.365(13) 173 3_655

loop_
_geom_torsion_atom_site_label_1
_geom_torsion_atom_site_label_2
_geom_torsion_atom_site_label_3
_geom_torsion_atom_site_label_4
_geom_torsion
_geom_torsion_site_symmetry_1
_geom_torsion_site_symmetry_2
_geom_torsion_site_symmetry_3
_geom_torsion_site_symmetry_4
_geom_torsion_publ_flag
N1 C1 C2 C3 -1.1(14) . . . . ?
C1 C2 C3 C4 1.7(12) . . . . ?
C1 C2 C3 C6 175.7(9) . . . . ?
C2 C3 C4 C5 -1.2(13) . . . . ?
C6 C3 C4 C5 -175.3(9) . . . . ?
C3 C4 C5 N1 0.1(16) . . . . ?
C4 C3 C6 C6 -70.6(13) . . . 2_755 ?
C2 C3 C6 C6 116.1(12) . . . 2_755 ?
N2 C7 C8 C9 -3.4(15) . . . . ?
C7 C8 C9 C11 5.8(17) . . . . ?
C7 C8 C9 C10 -175.8(9) . . . . ?
C8 C9 C10 C10 94.4(12) . . . 2_655 ?
C11 C9 C10 C10 -87.1(10) . . . 2_655 ?
C8 C9 C11 C12 -5.5(16) . . . . ?
C10 C9 C11 C12 175.9(9) . . . . ?
C9 C11 C12 N2 2.8(14) . . . . ?
N3 C13 C14 C15 1.0(16) . . . . ?
C13 C14 C15 C17 0.1(17) . . . . ?
C13 C14 C15 C16 174.4(9) . . . . ?
C17 C15 C16 C16 79.3(12) . . . 2_665 ?
C14 C15 C16 C16 -95.2(13) . . . 2_665 ?
C14 C15 C17 C18 2.3(16) . . . . ?
C16 C15 C17 C18 -171.9(9) . . . . ?
C15 C17 C18 N3 -6.3(15) . . . . ?
C2 C1 N1 C5 -0.2(13) . . . . ?
C2 C1 N1 Cu1 -169.6(7) . . . . ?
C4 C5 N1 C1 0.6(14) . . . . ?
C4 C5 N1 Cu1 170.5(8) . . . . ?
S1 Cu1 N1 C1 -128.7(7) . . . . ?
S2 Cu1 N1 C1 120.8(8) . . . . ?
I1 Cu1 N1 C1 -4.5(8) . . . . ?
W1 Cu1 N1 C1 174.9(7) . . . . ?
S1 Cu1 N1 C5 62.2(8) . . . . ?
S2 Cu1 N1 C5 -48.3(8) . . . . ?
I1 Cu1 N1 C5 -173.6(7) . . . . ?
W1 Cu1 N1 C5 5.8(8) . . . . ?
C8 C7 N2 C12 0.5(13) . . . . ?
C8 C7 N2 Cu2 173.9(7) . . . . ?
C11 C12 N2 C7 -0.4(13) . . . . ?
C11 C12 N2 Cu2 -174.0(7) . . . . ?
N3 Cu2 N2 C7 -48.8(8) . . . . ?
S2 Cu2 N2 C7 -173.6(6) 2_765 . . . ?
S1 Cu2 N2 C7 59.2(8) . . . . ?
W1 Cu2 N2 C7 122.7(6) . . . . ?
N3 Cu2 N2 C12 124.8(7) . . . . ?
S2 Cu2 N2 C12 0.1(8) 2_765 . . . ?
S1 Cu2 N2 C12 -127.2(7) . . . . ?
W1 Cu2 N2 C12 -63.7(10) . . . . ?
C17 C18 N3 C13 7.1(15) . . . . ?
C17 C18 N3 Cu2 -169.8(8) . . . . ?
C14 C13 N3 C18 -4.3(15) . . . . ?
C14 C13 N3 Cu2 172.4(8) . . . . ?
N2 Cu2 N3 C18 147.3(8) . . . . ?
S2 Cu2 N3 C18 -88.2(8) 2_765 . . . ?
S1 Cu2 N3 C18 27.1(8) . . . . ?
W1 Cu2 N3 C18 -27.2(9) . . . . ?
N2 Cu2 N3 C13 -29.2(9) . . . . ?
S2 Cu2 N3 C13 95.2(8) 2_765 . . . ?
S1 Cu2 N3 C13 -149.4(8) . . . . ?
W1 Cu2 N3 C13 156.2(7) . . . . ?
N2 Cu2 S1 W1 140.4(3) . . . . ?
N3 Cu2 S1 W1 -116.5(3) . . . . ?
S2 Cu2 S1 W1 7.56(13) 2_765 . . . ?
N2 Cu2 S1 Cu1 79.0(3) . . . . ?
N3 Cu2 S1 Cu1 -178.0(3) . . . . ?
S2 Cu2 S1 Cu1 -53.90(15) 2_765 . . . ?
W1 Cu2 S1 Cu1 -61.46(10) . . . . ?
N1 Cu1 S1 W1 -106.3(3) . . . . ?
S2 Cu1 S1 W1 4.26(13) . . . . ?
I1 Cu1 S1 W1 134.63(7) . . . . ?
N1 Cu1 S1 Cu2 -45.6(3) . . . . ?
S2 Cu1 S1 Cu2 65.00(15) . . . . ?
I1 Cu1 S1 Cu2 -164.63(9) . . . . ?
W1 Cu1 S1 Cu2 60.74(10) . . . . ?
N1 Cu1 S2 W1 111.7(3) . . . . ?
S1 Cu1 S2 W1 -4.25(13) . . . . ?
I1 Cu1 S2 W1 -131.90(8) . . . . ?
N1 Cu1 S2 Cu2 176.1(3) . . . 2_765 ?
S1 Cu1 S2 Cu2 60.19(15) . . . 2_765 ?
I1 Cu1 S2 Cu2 -67.46(14) . . . 2_765 ?
W1 Cu1 S2 Cu2 64.44(10) . . . 2_765 ?
Cu2 S1 W1 S1 111.79(9) . . . 2_765 ?
Cu1 S1 W1 S1 -123.83(9) . . . 2_765 ?
Cu2 S1 W1 S2 -7.81(14) . . . 2_765 ?
Cu1 S1 W1 S2 116.58(9) . . . 2_765 ?
Cu2 S1 W1 S2 -128.94(9) . . . . ?
Cu1 S1 W1 S2 -4.55(14) . . . . ?
Cu2 S1 W1 Cu2 172.16(6) . . . 2_765 ?
Cu1 S1 W1 Cu2 -63.46(10) . . . 2_765 ?
Cu1 S1 W1 Cu2 124.38(12) . . . . ?
Cu2 S1 W1 Cu1 51.64(13) . . . 2_765 ?
Cu1 S1 W1 Cu1 176.02(6) . . . 2_765 ?
Cu2 S1 W1 Cu1 -124.38(12) . . . . ?
Cu2 S2 W1 S1 7.90(14) 2_765 . . 2_765 ?
Cu1 S2 W1 S1 124.69(9) . . . 2_765 ?
Cu2 S2 W1 S1 -112.25(10) 2_765 . . . ?
Cu1 S2 W1 S1 4.54(14) . . . . ?
Cu2 S2 W1 S2 127.98(10) 2_765 . . 2_765 ?
Cu1 S2 W1 S2 -115.23(9) . . . 2_765 ?
Cu1 S2 W1 Cu2 116.79(11) . . . 2_765 ?
Cu2 S2 W1 Cu2 -172.06(6) 2_765 . . . ?
Cu1 S2 W1 Cu2 -55.27(13) . . . . ?
Cu2 S2 W1 Cu1 67.22(11) 2_765 . . 2_765 ?
Cu1 S2 W1 Cu1 -175.99(6) . . . 2_765 ?
Cu2 S2 W1 Cu1 -116.79(11) 2_765 . . . ?
N2 Cu2 W1 S1 179.0(5) . . . 2_765 ?
N3 Cu2 W1 S1 -10.6(3) . . . 2_765 ?
S2 Cu2 W1 S1 93.74(12) 2_765 . . 2_765 ?
S1 Cu2 W1 S1 -95.4(2) . . . 2_765 ?
N2 Cu2 W1 S1 -85.6(5) . . . . ?
N3 Cu2 W1 S1 84.8(3) . . . . ?
S2 Cu2 W1 S1 -170.86(16) 2_765 . . . ?
N2 Cu2 W1 S2 85.3(5) . . . 2_765 ?
N3 Cu2 W1 S2 -104.4(3) . . . 2_765 ?
S1 Cu2 W1 S2 170.86(16) . . . 2_765 ?
N2 Cu2 W1 S2 -1.0(5) . . . . ?
N3 Cu2 W1 S2 169.3(3) . . . . ?
S2 Cu2 W1 S2 -86.3(2) 2_765 . . . ?
S1 Cu2 W1 S2 84.56(13) . . . . ?
N2 Cu2 W1 Cu1 132.2(5) . . . 2_765 ?
N3 Cu2 W1 Cu1 -57.5(3) . . . 2_765 ?
S2 Cu2 W1 Cu1 46.90(10) 2_765 . . 2_765 ?
S1 Cu2 W1 Cu1 -142.24(11) . . . 2_765 ?
N2 Cu2 W1 Cu1 -43.3(5) . . . . ?
N3 Cu2 W1 Cu1 127.1(3) . . . . ?
S2 Cu2 W1 Cu1 -128.55(11) 2_765 . . . ?
S1 Cu2 W1 Cu1 42.31(11) . . . . ?
N1 Cu1 W1 S1 -174.2(3) . . . 2_765 ?
S1 Cu1 W1 S1 88.3(2) . . . 2_765 ?
S2 Cu1 W1 S1 -86.42(12) . . . 2_765 ?
I1 Cu1 W1 S1 4.97(16) . . . 2_765 ?
N1 Cu1 W1 S1 97.5(3) . . . . ?
S2 Cu1 W1 S1 -174.74(16) . . . . ?
I1 Cu1 W1 S1 -83.35(13) . . . . ?
N1 Cu1 W1 S2 6.5(3) . . . 2_765 ?
S1 Cu1 W1 S2 -91.04(12) . . . 2_765 ?
S2 Cu1 W1 S2 94.2(2) . . . 2_765 ?
I1 Cu1 W1 S2 -174.39(12) . . . 2_765 ?
N1 Cu1 W1 S2 -87.7(3) . . . . ?
S1 Cu1 W1 S2 174.74(16) . . . . ?
I1 Cu1 W1 S2 91.39(13) . . . . ?
N1 Cu1 W1 Cu2 -134.1(3) . . . 2_765 ?
S1 Cu1 W1 Cu2 128.36(11) . . . 2_765 ?
S2 Cu1 W1 Cu2 -46.37(10) . . . 2_765 ?
I1 Cu1 W1 Cu2 45.01(10) . . . 2_765 ?
N1 Cu1 W1 Cu2 54.9(3) . . . . ?
S1 Cu1 W1 Cu2 -42.64(10) . . . . ?
S2 Cu1 W1 Cu2 142.63(11) . . . . ?
I1 Cu1 W1 Cu2 -125.98(9) . . . . ?
